data_7720540
loop_
_publ_author_name
'Xu, Zeyu'
'Jiang, Xiu'e'
'Wang, Ruihui'
'Fan, Mingren'
'Wang, Yi'
'Zhang, Qinghua'

_publ_section_title
;
 Facile and low-cost construction of laser-ignitable energetic materials.
;
_journal_issue 3
_journal_name_full 'Dalton transactions (Cambridge, England : 2003)'
_journal_page_first 1436
_journal_page_last 1444
_journal_paper_doi 10.1039/d5dt02640g
_journal_volume 55
_journal_year 2026
_chemical_formula_moiety 'C4 H10 N O, Cl O4'
_chemical_formula_sum 'C4 H10 Cl N O5'
_chemical_formula_weight 187.58
_space_group_crystal_system orthorhombic
_space_group_IT_number 62
_space_group_name_Hall '-P 2ac 2n'
_space_group_name_H-M_alt 'P n m a'
_atom_sites_solution_hydrogens geom
_atom_sites_solution_primary dual
_audit_creation_date 2025-12-01
_audit_creation_method
;
Olex2 1.3
(compiled 2020.11.12 svn.r5f609507 for OlexSys, GUI svn.r6226)
;
_audit_update_record
;
2025-12-01 deposited with the CCDC.	2025-12-15 downloaded from the CCDC.
;
_cell_angle_alpha 90
_cell_angle_beta 90
_cell_angle_gamma 90
_cell_formula_units_Z 4
_cell_length_a 8.284(6)
_cell_length_b 9.770(7)
_cell_length_c 9.568(7)
_cell_measurement_reflns_used 1907
_cell_measurement_temperature 293.00
_cell_measurement_theta_max 25.30
_cell_measurement_theta_min 2.98
_cell_volume 774.4(10)
_computing_cell_refinement 'SAINT V8.40B (?, 2016)'
_computing_data_collection 'Bruker SMART APEX II diffractometer'
_computing_data_reduction 'SAINT V8.40B (?, 2016)'
_computing_molecular_graphics 'Olex2 1.3 (Dolomanov et al., 2009)'
_computing_publication_material 'Olex2 1.3 (Dolomanov et al., 2009)'
_computing_structure_refinement 'SHELXL 2018/3 (Sheldrick, 2015)'
_computing_structure_solution 'SHELXT 2014/5 (Sheldrick, 2014)'
_diffrn_ambient_temperature 293.0
_diffrn_measured_fraction_theta_full 0.996
_diffrn_measured_fraction_theta_max 0.997
_diffrn_measurement_device_type 'Bruker APEX-II CCD'
_diffrn_measurement_method '\f and \w scans'
_diffrn_radiation_monochromator graphite
_diffrn_radiation_type MoK\a
_diffrn_radiation_wavelength 0.71073
_diffrn_reflns_av_R_equivalents 0.0526
_diffrn_reflns_av_unetI/netI 0.0342
_diffrn_reflns_Laue_measured_fraction_full 0.996
_diffrn_reflns_Laue_measured_fraction_max 0.997
_diffrn_reflns_limit_h_max 10
_diffrn_reflns_limit_h_min -10
_diffrn_reflns_limit_k_max 12
_diffrn_reflns_limit_k_min -12
_diffrn_reflns_limit_l_max 8
_diffrn_reflns_limit_l_min -12
_diffrn_reflns_number 5938
_diffrn_reflns_point_group_measured_fraction_full 0.996
_diffrn_reflns_point_group_measured_fraction_max 0.997
_diffrn_reflns_theta_full 25.242
_diffrn_reflns_theta_max 27.483
_diffrn_reflns_theta_min 2.980
_diffrn_source_current 40.0
_diffrn_source_power 1.8
_diffrn_source_voltage 45.0
_diffrn_standards_number 0
_exptl_absorpt_coefficient_mu 0.471
_exptl_absorpt_correction_T_max 0.7455
_exptl_absorpt_correction_T_min 0.5213
_exptl_absorpt_correction_type multi-scan
_exptl_absorpt_process_details
;
SADABS-2016/2 (Bruker,2016/2) was used for absorption correction.
wR2(int) was 0.1274 before and 0.0634 after correction.
The Ratio of minimum to maximum transmission is 0.6993.
The \l/2 correction factor is Not present.
;
_exptl_crystal_colour 'clear light colourless'
_exptl_crystal_colour_lustre clear
_exptl_crystal_colour_modifier light
_exptl_crystal_colour_primary colourless
_exptl_crystal_density_diffrn 1.609
_exptl_crystal_description block
_exptl_crystal_F_000 392
_exptl_crystal_size_max 0.02
_exptl_crystal_size_mid 0.02
_exptl_crystal_size_min 0.02
_refine_diff_density_max 0.812
_refine_diff_density_min -0.477
_refine_diff_density_rms 0.080
_refine_ls_extinction_method none
_refine_ls_goodness_of_fit_ref 1.073
_refine_ls_hydrogen_treatment constr
_refine_ls_matrix_type full
_refine_ls_number_parameters 76
_refine_ls_number_reflns 942
_refine_ls_number_restraints 81
_refine_ls_restrained_S_all 1.164
_refine_ls_R_factor_all 0.0961
_refine_ls_R_factor_gt 0.0743
_refine_ls_shift/su_max 0.000
_refine_ls_shift/su_mean 0.000
_refine_ls_structure_factor_coef Fsqd
_refine_ls_weighting_details 'w=1/[\s^2^(Fo^2^)+(0.1050P)^2^+1.1069P] where P=(Fo^2^+2Fc^2^)/3'
_refine_ls_weighting_scheme calc
_refine_ls_wR_factor_gt 0.1879
_refine_ls_wR_factor_ref 0.2119
_reflns_Friedel_coverage 0.000
_reflns_number_gt 725
_reflns_number_total 942
_reflns_threshold_expression 'I > 2\s(I)'
_cod_data_source_file d5dt02640g4.cif
_cod_data_source_block 1
_cod_original_cell_volume 774.4(9)
_cod_database_code 7720540
_shelx_shelxl_version_number 2018/3
_shelx_space_group_comment
;
The symmetry employed for this shelxl refinement is uniquely defined
by the following loop, which should always be used as a source of
symmetry information in preference to the above space-group names.
They are only intended as comments.
;
_olex2_refinement_description
;
1. Fixed Uiso
 At 1.2 times of:
  All C(H,H) groups, All N(H,H) groups
2. Restrained distances
 Cl2-O3 = Cl2-O4 = Cl2-O5 = Cl2-O6
 1.5 with sigma of 0.02
 Cl2-O3 \\sim Cl2-O4 \\sim Cl2-O5 \\sim Cl2-O6
 with sigma of 0.02
 O3-O5 \\sim O4-O6 \\sim O3-O6 \\sim O4-O5 \\sim O3-O4 \\sim O5-O6
 with sigma of 0.04
3. Uiso/Uaniso restraints and constraints
Cl2 \\sim O3 \\sim O4 \\sim O5 \\sim O6: within 2A with sigma of 0.04 and sigma
for terminal atoms of 0.08 within 2A
Uanis(O5) \\sim Ueq: with sigma of 0.003 and sigma for terminal atoms of 0.006
4. Rigid body (RIGU) restrains
 Cl2, O3, O4, O5, O6
 with sigma for 1-2 distances of 0.004 and sigma for 1-3 distances of 0.004
5. Others
 Fixed Sof: Cl2(0.5) O3(0.5) O4(0.5) O5(0.5) O6(0.5)
6.a Secondary CH2 refined with riding coordinates:
 N003(H00A,H00B), C005(H00C,H00D), C006(H00E,H00F)
;
_olex2_submission_special_instructions 'No special instructions were received'

loop_
_space_group_symop_operation_xyz
'x, y, z'
'-x+1/2, -y, z+1/2'
'-x, y+1/2, -z'
'x+1/2, -y+1/2, -z+1/2'
'-x, -y, -z'
'x-1/2, y, -z-1/2'
'x, -y-1/2, z'
'-x-1/2, y-1/2, z-1/2'

loop_
_atom_site_label
_atom_site_type_symbol
_atom_site_fract_x
_atom_site_fract_y
_atom_site_fract_z
_atom_site_U_iso_or_equiv
_atom_site_adp_type
_atom_site_occupancy
_atom_site_site_symmetry_order
_atom_site_calc_flag
_atom_site_refinement_flags_posn
_atom_site_refinement_flags_adp
_atom_site_refinement_flags_occupancy
_atom_site_disorder_assembly
_atom_site_disorder_group
O002 O 0.0206(4) 0.750000 0.7561(4) 0.0508(9) Uani 1 2 d S T P . .
N003 N 0.2583(4) 0.750000 0.5452(4) 0.0404(9) Uani 1 2 d S T P . .
H00A H 0.284194 0.750000 0.454915 0.048 Uiso 1 2 calc R U P . .
H00B H 0.349365 0.749999 0.594474 0.048 Uiso 1 2 calc R U P . .
C005 C 0.1651(4) 0.6260(4) 0.5778(4) 0.0486(9) Uani 1 1 d . . . . .
H00C H 0.230556 0.545335 0.560973 0.058 Uiso 1 1 calc R U . . .
H00D H 0.070401 0.621084 0.518381 0.058 Uiso 1 1 calc R U . . .
C006 C 0.1147(5) 0.6313(4) 0.7297(4) 0.0544(10) Uani 1 1 d . . . . .
H00E H 0.052346 0.550254 0.752478 0.065 Uiso 1 1 calc R U . . .
H00F H 0.209917 0.632306 0.788704 0.065 Uiso 1 1 calc R U . . .
Cl2 Cl 0.34028(19) 0.2638(12) 0.63779(17) 0.0489(15) Uani 0.5 1 d D U P A -1
O3 O 0.4460(7) 0.3602(7) 0.5734(7) 0.0664(17) Uani 0.5 1 d D U P A -1
O4 O 0.3048(10) 0.3308(9) 0.7635(6) 0.103(3) Uani 0.5 1 d D U P A -1
O5 O 0.4276(17) 0.1421(12) 0.6553(15) 0.142(4) Uani 0.5 1 d D U P A -1
O6 O 0.2029(6) 0.243(3) 0.5540(5) 0.083(2) Uani 0.5 1 d D U P A -1

loop_
_atom_site_aniso_label
_atom_site_aniso_U_11
_atom_site_aniso_U_22
_atom_site_aniso_U_33
_atom_site_aniso_U_23
_atom_site_aniso_U_13
_atom_site_aniso_U_12
O002 0.0391(17) 0.066(2) 0.0470(18) 0.000 0.0144(14) 0.000
N003 0.0332(19) 0.060(2) 0.0275(16) 0.000 0.0008(14) 0.000
C005 0.051(2) 0.0423(19) 0.052(2) -0.0033(15) -0.0006(15) 0.0044(16)
C006 0.055(2) 0.054(2) 0.055(2) 0.0148(17) 0.0054(17) -0.0037(18)
Cl2 0.0441(8) 0.050(4) 0.0524(8) -0.0023(13) -0.0127(5) 0.0036(14)
O3 0.048(3) 0.086(4) 0.066(4) -0.014(3) 0.020(3) -0.015(3)
O4 0.125(6) 0.149(6) 0.034(3) -0.022(4) 0.017(3) -0.022(5)
O5 0.146(6) 0.115(5) 0.164(7) 0.006(5) -0.026(5) 0.023(5)
O6 0.051(3) 0.122(6) 0.077(3) -0.001(10) -0.022(2) -0.032(8)

loop_
_atom_type_symbol
_atom_type_description
_atom_type_scat_dispersion_real
_atom_type_scat_dispersion_imag
_atom_type_scat_source
C C 0.0033 0.0016 'International Tables Vol C Tables 4.2.6.8 and 6.1.1.4'
H H 0.0000 0.0000 'International Tables Vol C Tables 4.2.6.8 and 6.1.1.4'
Cl Cl 0.1484 0.1585 'International Tables Vol C Tables 4.2.6.8 and 6.1.1.4'
N N 0.0061 0.0033 'International Tables Vol C Tables 4.2.6.8 and 6.1.1.4'
O O 0.0106 0.0060 'International Tables Vol C Tables 4.2.6.8 and 6.1.1.4'

loop_
_geom_angle_atom_site_label_1
_geom_angle_atom_site_label_2
_geom_angle_atom_site_label_3
_geom_angle
_geom_angle_site_symmetry_1
_geom_angle_site_symmetry_3
_geom_angle_publ_flag
C006 O002 C006 109.5(4) 7_575 . ?
H00A N003 H00B 108.0 . . ?
C005 N003 H00A 109.4 . . ?
C005 N003 H00A 109.4 7_575 . ?
C005 N003 H00B 109.4 7_575 . ?
C005 N003 H00B 109.4 . . ?
C005 N003 C005 111.0(4) . 7_575 ?
N003 C005 H00C 109.9 . . ?
N003 C005 H00D 109.9 . . ?
N003 C005 C006 108.7(3) . . ?
H00C C005 H00D 108.3 . . ?
C006 C005 H00C 109.9 . . ?
C006 C005 H00D 109.9 . . ?
O002 C006 C005 110.5(3) . . ?
O002 C006 H00E 109.6 . . ?
O002 C006 H00F 109.6 . . ?
C005 C006 H00E 109.6 . . ?
C005 C006 H00F 109.6 . . ?
H00E C006 H00F 108.1 . . ?
O4 Cl2 O3 101.0(7) . . ?
O4 Cl2 O5 113.7(7) . . ?
O4 Cl2 O6 112.7(7) . . ?
O5 Cl2 O3 107.1(6) . . ?
O5 Cl2 O6 111.4(13) . . ?
O6 Cl2 O3 110.2(8) . . ?

loop_
_geom_bond_atom_site_label_1
_geom_bond_atom_site_label_2
_geom_bond_distance
_geom_bond_site_symmetry_2
_geom_bond_publ_flag
O002 C006 1.420(5) 7_575 ?
O002 C006 1.420(4) . ?
N003 H00A 0.8900 . ?
N003 H00B 0.8900 . ?
N003 C005 1.470(4) 7_575 ?
N003 C005 1.470(4) . ?
C005 H00C 0.9700 . ?
C005 H00D 0.9700 . ?
C005 C006 1.514(6) . ?
C006 H00E 0.9700 . ?
C006 H00F 0.9700 . ?
Cl2 O3 1.426(8) . ?
Cl2 O4 1.401(7) . ?
Cl2 O5 1.402(10) . ?
Cl2 O6 1.406(5) . ?

loop_
_geom_hbond_atom_site_label_D
_geom_hbond_atom_site_label_H
_geom_hbond_atom_site_label_A
_geom_hbond_distance_DH
_geom_hbond_distance_HA
_geom_hbond_distance_DA
_geom_hbond_angle_DHA
_geom_hbond_site_symmetry_A
_geom_hbond_publ_flag
N003 H00A O4 0.89 2.13 2.856(8) 138.8 8_665 yes
N003 H00A O4 0.89 2.13 2.856(8) 138.8 2_564 yes
N003 H00B O002 0.89 2.01 2.888(5) 166.8 4_566 yes

loop_
_geom_torsion_atom_site_label_1
_geom_torsion_atom_site_label_2
_geom_torsion_atom_site_label_3
_geom_torsion_atom_site_label_4
_geom_torsion
_geom_torsion_site_symmetry_1
_geom_torsion_site_symmetry_2
_geom_torsion_site_symmetry_3
_geom_torsion_site_symmetry_4
_geom_torsion_publ_flag
N003 C005 C006 O002 58.8(4) . . . . ?
C005 N003 C005 C006 -56.2(5) 7_575 . . . ?
C006 O002 C006 C005 -62.2(5) 7_575 . . . ?
